data_7012716
loop_
_publ_author_name
'Ouyang, Xing-Mei'
'Liu, De-Jun'
'Okamura, Taka-aki'
'Bu, Hong-Wei'
'Sun, Wei-Yin'
'Tang, Wen-Xia'
'Ueyama, Norikazu'

_publ_section_title
;
 Syntheses, structures and photoluminescent properties of cadmium(ii),
 silver(i) and copper(i) complexes with novel long chain tetradentate
 ligands
;
_journal_issue 9
_journal_name_full 'Dalton Transactions'
_journal_page_first 1836
_journal_paper_doi 10.1039/b300479a
_journal_year 2003
_chemical_formula_moiety '[Cu(L2)]ClO4'
_chemical_formula_sum 'C24 H24 Cl Cu N6 O4'
_chemical_formula_weight 559.48
_chemical_melting_point ' ?'
_space_group_IT_number 14
_symmetry_cell_setting monoclinic
_symmetry_Int_Tables_number 14
_symmetry_space_group_name_Hall '-P 2ybc'
_symmetry_space_group_name_H-M 'P 1 21/c 1'
_atom_sites_solution_hydrogens geom
_atom_sites_solution_primary direct
_atom_sites_solution_secondary difmap
_audit_creation_date 'Sun Apr 15 21:32:26 2001'
_audit_creation_method SHELXL-97
_cell_angle_alpha 90.00
_cell_angle_beta 108.971(3)
_cell_angle_gamma 90.00
_cell_formula_units_Z 4
_cell_length_a 13.7180(7)
_cell_length_b 10.1127(7)
_cell_length_c 19.0653(10)
_cell_measurement_reflns_used 12501
_cell_measurement_temperature 200
_cell_measurement_theta_max 27.5
_cell_measurement_theta_min 1.6
_cell_volume 2501.2(3)
_computing_structure_refinement 'SHELXL-97 (Sheldrick, 1997)'
_computing_structure_solution 'SIR92 (Altomare, 1994)'
_diffrn_ambient_temperature 200
_diffrn_detector_area_resol_mean 10.00
_diffrn_measured_fraction_theta_full 0.993
_diffrn_measured_fraction_theta_max 0.993
_diffrn_measurement_device_type 'Rigaku RAXIS-RAPID Imaging Plate'
_diffrn_measurement_method \w
_diffrn_radiation_monochromator graphite
_diffrn_radiation_source 'fine-focus sealed tube'
_diffrn_radiation_type MoK\a
_diffrn_radiation_wavelength 0.71069
_diffrn_reflns_av_R_equivalents 0.0575
_diffrn_reflns_av_sigmaI/netI 0.6506
_diffrn_reflns_limit_h_max 17
_diffrn_reflns_limit_h_min -17
_diffrn_reflns_limit_k_max 13
_diffrn_reflns_limit_k_min -10
_diffrn_reflns_limit_l_max 24
_diffrn_reflns_limit_l_min -24
_diffrn_reflns_number 10204
_diffrn_reflns_theta_full 27.48
_diffrn_reflns_theta_max 27.48
_diffrn_reflns_theta_min 2.26
_exptl_absorpt_coefficient_mu 1.023
_exptl_absorpt_correction_T_max 0.980
_exptl_absorpt_correction_T_min 0.903
_exptl_absorpt_correction_type multi-scan
_exptl_absorpt_process_details '(Higashi, 1995)'
_exptl_crystal_colour orange
_exptl_crystal_density_diffrn 1.486
_exptl_crystal_density_method 'not measured'
_exptl_crystal_description needle
_exptl_crystal_F_000 1152
_exptl_crystal_size_max 0.200
_exptl_crystal_size_mid 0.050
_exptl_crystal_size_min 0.020
_refine_diff_density_max 0.409
_refine_diff_density_min -0.343
_refine_diff_density_rms 0.061
_refine_ls_extinction_method none
_refine_ls_goodness_of_fit_ref 0.670
_refine_ls_hydrogen_treatment mixed
_refine_ls_matrix_type full
_refine_ls_number_parameters 325
_refine_ls_number_reflns 5701
_refine_ls_number_restraints 0
_refine_ls_restrained_S_all 0.670
_refine_ls_R_factor_all 0.1501
_refine_ls_R_factor_gt 0.0419
_refine_ls_shift/su_max 0.001
_refine_ls_shift/su_mean 0.000
_refine_ls_structure_factor_coef Fsqd
_refine_ls_weighting_details 'calc w=1/[\s^2^(Fo^2^)+(0.0217P)^2^+0.0000P] where P=(Fo^2^+2Fc^2^)/3'
_refine_ls_weighting_scheme calc
_refine_ls_wR_factor_gt 0.0606
_refine_ls_wR_factor_ref 0.0709
_reflns_number_gt 2025
_reflns_number_total 5701
_reflns_threshold_expression >2sigma(I)
_cod_data_source_file b300479a.txt
_cod_data_source_block '[Cu(L2)]ClO4_(4)'
_cod_database_code 7012716

loop_
_symmetry_equiv_pos_as_xyz
'x, y, z'
'-x, y+1/2, -z+1/2'
'-x, -y, -z'
'x, -y-1/2, z-1/2'

loop_
_atom_site_label
_atom_site_type_symbol
_atom_site_fract_x
_atom_site_fract_y
_atom_site_fract_z
_atom_site_U_iso_or_equiv
_atom_site_adp_type
_atom_site_occupancy
_atom_site_symmetry_multiplicity
_atom_site_calc_flag
_atom_site_refinement_flags
_atom_site_disorder_assembly
_atom_site_disorder_group
Cu1 Cu 0.76404(4) 0.30916(4) 0.48526(2) 0.04077(14) Uani 1 1 d . . .
Cl1 Cl 0.69957(7) -0.20196(10) 0.67280(5) 0.0455(3) Uani 1 1 d . . .
O1 O 0.7680(2) -0.3092(3) 0.67500(13) 0.0832(9) Uani 1 1 d . . .
O2 O 0.6642(3) -0.2088(4) 0.73335(17) 0.1271(14) Uani 1 1 d . . .
O3 O 0.7503(3) -0.0803(3) 0.67736(19) 0.1104(12) Uani 1 1 d . . .
O4 O 0.6154(2) -0.2044(3) 0.60652(15) 0.1087(13) Uani 1 1 d . . .
N1 N 0.6964(2) 0.4662(2) 0.51146(15) 0.0342(7) Uani 1 1 d . . .
N2 N 0.8103(3) 0.4624(3) 0.41004(18) 0.0550(10) Uani 1 1 d . . .
N11 N 0.3910(2) -0.0014(3) 0.65084(14) 0.0347(7) Uani 1 1 d . . .
N12 N 0.2898(2) -0.1490(2) 0.57692(14) 0.0340(7) Uani 1 1 d . . .
N21 N 1.0264(2) -0.1330(3) 0.33094(14) 0.0333(7) Uani 1 1 d . . .
N22 N 1.1135(2) -0.2468(3) 0.43023(14) 0.0376(8) Uani 1 1 d . . .
C1 C 0.7400(3) 0.5889(3) 0.49207(18) 0.0493(11) Uani 1 1 d . . .
H1 H 0.8085 0.6054 0.5292 0.059 Uiso 1 1 calc R . .
H2 H 0.6947 0.6643 0.4936 0.059 Uiso 1 1 calc R . .
C2 C 0.7506(3) 0.5802(4) 0.4166(2) 0.0630(13) Uani 1 1 d . . .
H3 H 0.6812 0.5759 0.3788 0.076 Uiso 1 1 calc R . .
H4 H 0.7855 0.6606 0.4070 0.076 Uiso 1 1 calc R . .
C10 C 0.6365(3) 0.4795(3) 0.54967(17) 0.0362(9) Uani 1 1 d . . .
H5 H 0.6176 0.5671 0.5579 0.043 Uiso 1 1 calc R . .
C11 C 0.5940(3) 0.3722(3) 0.58200(18) 0.0311(9) Uani 1 1 d . . .
C12 C 0.5911(3) 0.2416(3) 0.56032(19) 0.0438(11) Uani 1 1 d . . .
H6 H 0.6148 0.2190 0.5202 0.053 Uiso 1 1 calc R . .
C13 C 0.5549(3) 0.1434(3) 0.59541(19) 0.0454(11) Uani 1 1 d . . .
H7 H 0.5545 0.0541 0.5797 0.054 Uiso 1 1 calc R . .
C14 C 0.5188(3) 0.1744(3) 0.65368(17) 0.0342(9) Uani 1 1 d . . .
C15 C 0.5200(3) 0.3036(4) 0.67454(16) 0.0426(9) Uani 1 1 d . . .
H8 H 0.4965 0.3260 0.7147 0.051 Uiso 1 1 calc R . .
C16 C 0.5548(3) 0.4031(4) 0.63844(19) 0.0460(10) Uani 1 1 d . . .
H9 H 0.5517 0.4927 0.6525 0.055 Uiso 1 1 calc R . .
C17 C 0.4850(3) 0.0652(3) 0.69585(18) 0.0417(10) Uani 1 1 d . . .
H10 H 0.5410 -0.0008 0.7131 0.050 Uiso 1 1 calc R . .
H11 H 0.4733 0.1038 0.7402 0.050 Uiso 1 1 calc R . .
C20 C 0.7957(3) 0.4183(3) 0.3463(2) 0.0439(10) Uani 1 1 d . . .
H15 H 0.7457 0.4614 0.3063 0.053 Uiso 1 1 calc R . .
C21 C 0.8498(3) 0.3053(4) 0.32872(17) 0.0347(8) Uani 1 1 d . . .
C22 C 0.8072(3) 0.2399(3) 0.26166(19) 0.0462(11) Uani 1 1 d . . .
H16 H 0.7444 0.2702 0.2270 0.055 Uiso 1 1 calc R . .
C23 C 0.8561(3) 0.1313(4) 0.24548(19) 0.0437(10) Uani 1 1 d . . .
H17 H 0.8253 0.0857 0.2001 0.052 Uiso 1 1 calc R . .
C24 C 0.9482(3) 0.0873(3) 0.29328(18) 0.0357(9) Uani 1 1 d . . .
C25 C 0.9921(3) 0.1549(3) 0.35968(18) 0.0430(10) Uani 1 1 d . . .
H18 H 1.0567 0.1268 0.3929 0.052 Uiso 1 1 calc R . .
C26 C 0.9432(3) 0.2624(3) 0.37791(18) 0.0413(10) Uani 1 1 d . . .
H19 H 0.9731 0.3066 0.4238 0.050 Uiso 1 1 calc R . .
C27 C 1.0022(3) -0.0306(3) 0.27377(16) 0.0411(10) Uani 1 1 d . . .
H20 H 0.9577 -0.0689 0.2264 0.049 Uiso 1 1 calc R . .
H21 H 1.0669 -0.0006 0.2664 0.049 Uiso 1 1 calc R . .
C101 C 0.3852(3) -0.1192(3) 0.61642(17) 0.0365(9) Uani 1 1 d . . .
H12 H 0.4430 -0.1739 0.6203 0.044 Uiso 1 1 calc R . .
C102 C 0.2318(3) -0.0446(4) 0.5866(2) 0.0467(10) Uani 1 1 d . . .
H13 H 0.1593 -0.0365 0.5645 0.056 Uiso 1 1 calc R . .
C103 C 0.2936(3) 0.0452(3) 0.6326(2) 0.0439(10) Uani 1 1 d . . .
H14 H 0.2726 0.1258 0.6489 0.053 Uiso 1 1 calc R . .
C201 C 1.1161(3) -0.1473(3) 0.38612(18) 0.0355(9) Uani 1 1 d . . .
H22 H 1.1745 -0.0923 0.3927 0.043 Uiso 1 1 calc R . .
C202 C 1.0165(3) -0.2980(4) 0.40138(18) 0.0461(10) Uani 1 1 d . . .
H23 H 0.9910 -0.3719 0.4209 0.055 Uiso 1 1 calc R . .
C203 C 0.9619(3) -0.2280(3) 0.3408(2) 0.0443(10) Uani 1 1 d . . .
H24 H 0.8923 -0.2423 0.3111 0.053 Uiso 1 1 calc R . .

loop_
_atom_site_aniso_label
_atom_site_aniso_U_11
_atom_site_aniso_U_22
_atom_site_aniso_U_33
_atom_site_aniso_U_23
_atom_site_aniso_U_13
_atom_site_aniso_U_12
Cu1 0.0451(3) 0.0317(3) 0.0437(3) 0.0016(2) 0.0120(2) 0.0051(3)
Cl1 0.0405(6) 0.0435(6) 0.0494(6) -0.0063(5) 0.0104(5) -0.0002(6)
O1 0.060(2) 0.084(2) 0.0838(19) -0.0289(19) -0.0064(16) 0.039(2)
O2 0.185(4) 0.121(3) 0.126(3) 0.048(2) 0.120(3) 0.042(3)
O3 0.095(3) 0.068(2) 0.161(3) 0.006(2) 0.033(3) -0.040(2)
O4 0.077(2) 0.094(2) 0.107(2) -0.056(2) -0.036(2) 0.050(2)
N1 0.035(2) 0.0290(17) 0.0430(18) 0.0029(14) 0.0194(17) -0.0004(15)
N2 0.079(3) 0.0365(19) 0.065(2) 0.0156(17) 0.045(2) 0.0254(19)
N11 0.036(2) 0.0326(19) 0.0402(18) 0.0019(14) 0.0191(16) -0.0036(17)
N12 0.035(2) 0.0318(19) 0.0386(17) 0.0031(13) 0.0175(16) 0.0037(16)
N21 0.036(2) 0.0283(17) 0.0340(17) 0.0029(13) 0.0093(16) 0.0034(16)
N22 0.037(2) 0.0348(19) 0.0369(17) 0.0025(14) 0.0070(16) -0.0006(15)
C1 0.074(3) 0.021(2) 0.066(3) 0.0007(18) 0.040(2) 0.000(2)
C2 0.093(4) 0.039(3) 0.082(3) 0.020(2) 0.064(3) 0.019(3)
C10 0.040(3) 0.025(2) 0.043(2) -0.0021(16) 0.012(2) 0.0028(19)
C11 0.028(2) 0.034(2) 0.033(2) -0.0053(17) 0.0129(18) -0.0047(18)
C12 0.057(3) 0.036(2) 0.045(2) -0.0123(18) 0.026(2) -0.013(2)
C13 0.057(3) 0.031(2) 0.055(3) -0.0135(18) 0.029(2) -0.009(2)
C14 0.034(2) 0.038(2) 0.0304(18) -0.0080(19) 0.0101(17) -0.009(2)
C15 0.054(3) 0.051(2) 0.0315(19) -0.015(2) 0.0260(18) -0.007(3)
C16 0.058(3) 0.035(2) 0.057(3) -0.0046(19) 0.034(2) -0.002(2)
C17 0.047(3) 0.040(2) 0.040(2) -0.0033(18) 0.017(2) -0.009(2)
C20 0.042(3) 0.045(3) 0.051(2) 0.015(2) 0.023(2) 0.008(2)
C21 0.030(2) 0.035(2) 0.045(2) 0.013(2) 0.0196(18) 0.006(2)
C22 0.036(3) 0.050(3) 0.044(2) 0.0081(19) 0.001(2) 0.010(2)
C23 0.037(3) 0.047(2) 0.042(2) 0.0067(19) 0.005(2) 0.008(2)
C24 0.039(3) 0.038(2) 0.035(2) 0.0067(18) 0.019(2) 0.008(2)
C25 0.027(2) 0.056(3) 0.041(2) 0.0014(18) 0.0040(19) 0.014(2)
C26 0.041(3) 0.046(3) 0.037(2) 0.0019(18) 0.013(2) 0.006(2)
C27 0.046(3) 0.047(2) 0.031(2) 0.0042(17) 0.013(2) 0.009(2)
C101 0.047(3) 0.033(2) 0.036(2) -0.0012(17) 0.022(2) 0.007(2)
C102 0.030(3) 0.043(3) 0.071(3) 0.003(2) 0.022(2) 0.003(2)
C103 0.046(3) 0.023(2) 0.072(3) -0.0048(19) 0.030(2) 0.003(2)
C201 0.035(3) 0.031(2) 0.040(2) -0.0041(17) 0.011(2) 0.0037(18)
C202 0.044(3) 0.039(2) 0.055(2) 0.001(2) 0.015(2) -0.003(2)
C203 0.030(2) 0.047(2) 0.051(2) 0.000(2) 0.0059(19) 0.004(2)

loop_
_atom_type_symbol
_atom_type_description
_atom_type_scat_dispersion_real
_atom_type_scat_dispersion_imag
_atom_type_scat_source
C C 0.0033 0.0016 'International Tables Vol C Tables 4.2.6.8 and 6.1.1.4'
H H 0.0000 0.0000 'International Tables Vol C Tables 4.2.6.8 and 6.1.1.4'
N N 0.0061 0.0033 'International Tables Vol C Tables 4.2.6.8 and 6.1.1.4'
Cu Cu 0.3201 1.2651 'International Tables Vol C Tables 4.2.6.8 and 6.1.1.4'
Cl Cl 0.1484 0.1585 'International Tables Vol C Tables 4.2.6.8 and 6.1.1.4'
O O 0.0106 0.0060 'International Tables Vol C Tables 4.2.6.8 and 6.1.1.4'

loop_
_geom_angle_atom_site_label_1
_geom_angle_atom_site_label_2
_geom_angle_atom_site_label_3
_geom_angle
_geom_angle_site_symmetry_1
_geom_angle_site_symmetry_3
_geom_angle_publ_flag
N1 Cu1 N12 133.18(12) . 3_656 ?
N1 Cu1 N22 112.70(11) . 3_756 ?
N12 Cu1 N22 105.79(11) 3_656 3_756 ?
N1 Cu1 N2 82.30(11) . . ?
N12 Cu1 N2 107.16(11) 3_656 . ?
N22 Cu1 N2 112.11(12) 3_756 . ?
O2 Cl1 O3 107.0(2) . . ?
O2 Cl1 O4 109.7(2) . . ?
O3 Cl1 O4 108.5(2) . . ?
O2 Cl1 O1 110.0(2) . . ?
O3 Cl1 O1 110.92(19) . . ?
O4 Cl1 O1 110.69(16) . . ?
C10 N1 C1 116.4(3) . . ?
C10 N1 Cu1 132.2(2) . . ?
C1 N1 Cu1 110.4(2) . . ?
C20 N2 C2 116.9(3) . . ?
C20 N2 Cu1 111.8(3) . . ?
C2 N2 Cu1 102.4(2) . . ?
C101 N11 C103 106.6(3) . . ?
C101 N11 C17 126.5(3) . . ?
C103 N11 C17 126.9(3) . . ?
C101 N12 C102 105.0(3) . . ?
C101 N12 Cu1 129.2(2) . 3_656 ?
C102 N12 Cu1 125.8(3) . 3_656 ?
C201 N21 C203 106.7(3) . . ?
C201 N21 C27 126.1(3) . . ?
C203 N21 C27 127.1(3) . . ?
C201 N22 C202 104.9(3) . . ?
C201 N22 Cu1 124.1(3) . 3_756 ?
C202 N22 Cu1 130.8(3) . 3_756 ?
N1 C1 C2 111.5(3) . . ?
N1 C1 H1 109.3 . . ?
C2 C1 H1 109.3 . . ?
N1 C1 H2 109.3 . . ?
C2 C1 H2 109.3 . . ?
H1 C1 H2 108.0 . . ?
N2 C2 C1 111.1(3) . . ?
N2 C2 H3 109.4 . . ?
C1 C2 H3 109.4 . . ?
N2 C2 H4 109.4 . . ?
C1 C2 H4 109.4 . . ?
H3 C2 H4 108.0 . . ?
N1 C10 C11 125.8(3) . . ?
N1 C10 H5 117.1 . . ?
C11 C10 H5 117.1 . . ?
C12 C11 C16 117.9(3) . . ?
C12 C11 C10 124.1(3) . . ?
C16 C11 C10 118.0(3) . . ?
C13 C12 C11 121.6(3) . . ?
C13 C12 H6 119.2 . . ?
C11 C12 H6 119.2 . . ?
C12 C13 C14 120.2(3) . . ?
C12 C13 H7 119.9 . . ?
C14 C13 H7 119.9 . . ?
C15 C14 C13 118.3(3) . . ?
C15 C14 C17 121.1(3) . . ?
C13 C14 C17 120.4(3) . . ?
C14 C15 C16 121.5(3) . . ?
C14 C15 H8 119.2 . . ?
C16 C15 H8 119.2 . . ?
C11 C16 C15 120.3(3) . . ?
C11 C16 H9 119.9 . . ?
C15 C16 H9 119.9 . . ?
N11 C17 C14 112.7(3) . . ?
N11 C17 H10 109.1 . . ?
C14 C17 H10 109.1 . . ?
N11 C17 H11 109.1 . . ?
C14 C17 H11 109.1 . . ?
H10 C17 H11 107.8 . . ?
N2 C20 C21 124.8(3) . . ?
N2 C20 H15 117.6 . . ?
C21 C20 H15 117.6 . . ?
C26 C21 C22 119.5(3) . . ?
C26 C21 C20 121.1(3) . . ?
C22 C21 C20 119.4(3) . . ?
C23 C22 C21 119.9(4) . . ?
C23 C22 H16 120.1 . . ?
C21 C22 H16 120.1 . . ?
C24 C23 C22 121.5(4) . . ?
C24 C23 H17 119.2 . . ?
C22 C23 H17 119.2 . . ?
C23 C24 C25 118.6(3) . . ?
C23 C24 C27 120.8(3) . . ?
C25 C24 C27 120.6(3) . . ?
C26 C25 C24 120.9(3) . . ?
C26 C25 H18 119.5 . . ?
C24 C25 H18 119.5 . . ?
C25 C26 C21 119.6(3) . . ?
C25 C26 H19 120.2 . . ?
C21 C26 H19 120.2 . . ?
N21 C27 C24 112.7(3) . . ?
N21 C27 H20 109.1 . . ?
C24 C27 H20 109.1 . . ?
N21 C27 H21 109.1 . . ?
C24 C27 H21 109.1 . . ?
H20 C27 H21 107.8 . . ?
N12 C101 N11 111.8(3) . . ?
N12 C101 H12 124.1 . . ?
N11 C101 H12 124.1 . . ?
C103 C102 N12 109.6(3) . . ?
C103 C102 H13 125.2 . . ?
N12 C102 H13 125.2 . . ?
N11 C103 C102 107.0(3) . . ?
N11 C103 H14 126.5 . . ?
C102 C103 H14 126.5 . . ?
N22 C201 N21 112.0(3) . . ?
N22 C201 H22 124.0 . . ?
N21 C201 H22 124.0 . . ?
C203 C202 N22 109.9(3) . . ?
C203 C202 H23 125.0 . . ?
N22 C202 H23 125.0 . . ?
C202 C203 N21 106.5(3) . . ?
C202 C203 H24 126.8 . . ?
N21 C203 H24 126.8 . . ?

loop_
_geom_bond_atom_site_label_1
_geom_bond_atom_site_label_2
_geom_bond_distance
_geom_bond_site_symmetry_2
_geom_bond_publ_flag
Cu1 N1 1.984(3) . ?
Cu1 N12 2.001(3) 3_656 ?
Cu1 N22 2.014(3) 3_756 ?
Cu1 N2 2.335(3) . ?
Cl1 O2 1.392(3) . ?
Cl1 O3 1.402(3) . ?
Cl1 O4 1.408(2) . ?
Cl1 O1 1.426(3) . ?
N1 C10 1.271(4) . ?
N1 C1 1.475(4) . ?
N2 C20 1.248(4) . ?
N2 C2 1.474(4) . ?
N11 C101 1.350(4) . ?
N11 C103 1.351(4) . ?
N11 C17 1.460(4) . ?
N12 C101 1.315(4) . ?
N12 C102 1.371(4) . ?
N12 Cu1 2.001(3) 3_656 ?
N21 C201 1.341(4) . ?
N21 C203 1.360(4) . ?
N21 C27 1.461(4) . ?
N22 C201 1.319(4) . ?
N22 C202 1.366(4) . ?
N22 Cu1 2.014(3) 3_756 ?
C1 C2 1.496(4) . ?
C1 H1 0.9900 . ?
C1 H2 0.9900 . ?
C2 H3 0.9900 . ?
C2 H4 0.9900 . ?
C10 C11 1.460(4) . ?
C10 H5 0.9500 . ?
C11 C12 1.380(4) . ?
C11 C16 1.386(4) . ?
C12 C13 1.378(4) . ?
C12 H6 0.9500 . ?
C13 C14 1.391(4) . ?
C13 H7 0.9500 . ?
C14 C15 1.365(5) . ?
C14 C17 1.524(4) . ?
C15 C16 1.388(4) . ?
C15 H8 0.9500 . ?
C16 H9 0.9500 . ?
C17 H10 0.9900 . ?
C17 H11 0.9900 . ?
C20 C21 1.460(5) . ?
C20 H15 0.9500 . ?
C21 C26 1.388(4) . ?
C21 C22 1.389(4) . ?
C22 C23 1.372(4) . ?
C22 H16 0.9500 . ?
C23 C24 1.370(4) . ?
C23 H17 0.9500 . ?
C24 C25 1.392(4) . ?
C24 C27 1.513(4) . ?
C25 C26 1.380(4) . ?
C25 H18 0.9500 . ?
C26 H19 0.9500 . ?
C27 H20 0.9900 . ?
C27 H21 0.9900 . ?
C101 H12 0.9500 . ?
C102 C103 1.352(4) . ?
C102 H13 0.9500 . ?
C103 H14 0.9500 . ?
C201 H22 0.9500 . ?
C202 C203 1.354(4) . ?
C202 H23 0.9500 . ?
C203 H24 0.9500 . ?

loop_
_geom_torsion_atom_site_label_1
_geom_torsion_atom_site_label_2
_geom_torsion_atom_site_label_3
_geom_torsion_atom_site_label_4
_geom_torsion
_geom_torsion_site_symmetry_1
_geom_torsion_site_symmetry_2
_geom_torsion_site_symmetry_3
_geom_torsion_site_symmetry_4
_geom_torsion_publ_flag
N12 Cu1 N1 C10 66.2(3) 3_656 . . . ?
N22 Cu1 N1 C10 -76.6(3) 3_756 . . . ?
N2 Cu1 N1 C10 172.6(3) . . . . ?
N12 Cu1 N1 C1 -125.3(2) 3_656 . . . ?
N22 Cu1 N1 C1 91.9(2) 3_756 . . . ?
N2 Cu1 N1 C1 -18.9(2) . . . . ?
N1 Cu1 N2 C20 -134.1(3) . . . . ?
N12 Cu1 N2 C20 -1.2(3) 3_656 . . . ?
N22 Cu1 N2 C20 114.4(3) 3_756 . . . ?
N1 Cu1 N2 C2 -8.2(2) . . . . ?
N12 Cu1 N2 C2 124.7(3) 3_656 . . . ?
N22 Cu1 N2 C2 -119.6(2) 3_756 . . . ?
C10 N1 C1 C2 -144.5(3) . . . . ?
Cu1 N1 C1 C2 45.0(4) . . . . ?
C20 N2 C2 C1 156.0(4) . . . . ?
Cu1 N2 C2 C1 33.5(4) . . . . ?
N1 C1 C2 N2 -54.2(5) . . . . ?
C1 N1 C10 C11 -172.7(3) . . . . ?
Cu1 N1 C10 C11 -4.8(5) . . . . ?
N1 C10 C11 C12 -17.4(6) . . . . ?
N1 C10 C11 C16 162.0(3) . . . . ?
C16 C11 C12 C13 -2.8(6) . . . . ?
C10 C11 C12 C13 176.6(3) . . . . ?
C11 C12 C13 C14 0.7(6) . . . . ?
C12 C13 C14 C15 0.3(5) . . . . ?
C12 C13 C14 C17 -176.1(3) . . . . ?
C13 C14 C15 C16 0.9(5) . . . . ?
C17 C14 C15 C16 177.2(3) . . . . ?
C12 C11 C16 C15 3.9(6) . . . . ?
C10 C11 C16 C15 -175.6(3) . . . . ?
C14 C15 C16 C11 -3.0(6) . . . . ?
C101 N11 C17 C14 100.4(4) . . . . ?
C103 N11 C17 C14 -76.2(4) . . . . ?
C15 C14 C17 N11 115.3(3) . . . . ?
C13 C14 C17 N11 -68.4(4) . . . . ?
C2 N2 C20 C21 178.1(3) . . . . ?
Cu1 N2 C20 C21 -64.4(4) . . . . ?
N2 C20 C21 C26 -19.9(6) . . . . ?
N2 C20 C21 C22 160.2(4) . . . . ?
C26 C21 C22 C23 1.8(5) . . . . ?
C20 C21 C22 C23 -178.2(3) . . . . ?
C21 C22 C23 C24 -1.9(5) . . . . ?
C22 C23 C24 C25 0.3(5) . . . . ?
C22 C23 C24 C27 -178.6(3) . . . . ?
C23 C24 C25 C26 1.3(5) . . . . ?
C27 C24 C25 C26 -179.8(3) . . . . ?
C24 C25 C26 C21 -1.3(5) . . . . ?
C22 C21 C26 C25 -0.3(5) . . . . ?
C20 C21 C26 C25 179.8(3) . . . . ?
C201 N21 C27 C24 -94.8(4) . . . . ?
C203 N21 C27 C24 82.0(4) . . . . ?
C23 C24 C27 N21 -125.9(3) . . . . ?
C25 C24 C27 N21 55.2(5) . . . . ?
C102 N12 C101 N11 0.1(4) . . . . ?
Cu1 N12 C101 N11 179.80(18) 3_656 . . . ?
C103 N11 C101 N12 0.6(4) . . . . ?
C17 N11 C101 N12 -176.6(3) . . . . ?
C101 N12 C102 C103 -0.7(4) . . . . ?
Cu1 N12 C102 C103 179.5(2) 3_656 . . . ?
C101 N11 C103 C102 -1.0(4) . . . . ?
C17 N11 C103 C102 176.2(3) . . . . ?
N12 C102 C103 N11 1.1(4) . . . . ?
C202 N22 C201 N21 -0.2(4) . . . . ?
Cu1 N22 C201 N21 175.1(2) 3_756 . . . ?
C203 N21 C201 N22 0.8(4) . . . . ?
C27 N21 C201 N22 178.2(3) . . . . ?
C201 N22 C202 C203 -0.5(4) . . . . ?
Cu1 N22 C202 C203 -175.4(2) 3_756 . . . ?
N22 C202 C203 N21 1.0(4) . . . . ?
C201 N21 C203 C202 -1.1(4) . . . . ?
C27 N21 C203 C202 -178.4(3) . . . . ?
